data_2232013
loop_
_publ_author_name
'Yang, Biao'
'Han, Changri'
'Song, Xiaoping'
'Chen, Guangying'
'Song, Xinming'

_publ_section_title
;
 1-(3,4-Dimethoxyphenyl)propan-1-one
;
_journal_coeditor_code NR2005
_journal_issue 10
_journal_name_full 'Acta Crystallographica Section E'
_journal_page_first o2568
_journal_paper_doi 10.1107/S1600536811035173
_journal_volume 67
_journal_year 2011
_chemical_formula_iupac 'C11 H14 O3'
_chemical_formula_moiety 'C11 H14 O3'
_chemical_formula_sum 'C11 H14 O3'
_chemical_formula_weight 194.22
_chemical_name_systematic
;
1-(3,4-Dimethoxyphenyl)propan-1-one
;
_space_group_IT_number 14
_symmetry_cell_setting monoclinic
_symmetry_space_group_name_Hall '-P 2ybc'
_symmetry_space_group_name_H-M 'P 1 21/c 1'
_atom_sites_solution_hydrogens geom
_atom_sites_solution_primary direct
_atom_sites_solution_secondary difmap
_audit_creation_method SHELXL-97
_cell_angle_alpha 90.00
_cell_angle_beta 102.4270(10)
_cell_angle_gamma 90.00
_cell_formula_units_Z 4
_cell_length_a 8.9308(9)
_cell_length_b 13.8582(14)
_cell_length_c 8.5692(8)
_cell_measurement_reflns_used 1875
_cell_measurement_temperature 298(2)
_cell_measurement_theta_max 23.87
_cell_measurement_theta_min 2.35
_cell_volume 1035.72(18)
_computing_cell_refinement 'SAINT-Plus (Bruker, 2003)'
_computing_data_collection 'APEX2 (Bruker, 2003)'
_computing_data_reduction 'SAINT-Plus (Bruker, 2003)'
_computing_molecular_graphics 'SHELXTL (Sheldrick, 2008)'
_computing_publication_material 'SHELXTL (Sheldrick, 2008)'
_computing_structure_refinement 'SHELXTL (Sheldrick, 2008)'
_computing_structure_solution 'SHELXTL (Sheldrick, 2008)'
_diffrn_ambient_temperature 298(2)
_diffrn_measured_fraction_theta_full 1.000
_diffrn_measured_fraction_theta_max 1.000
_diffrn_measurement_device_type 'Bruker APEXII CCD'
_diffrn_measurement_method '\f and \w'
_diffrn_radiation_monochromator graphite
_diffrn_radiation_source 'fine-focus sealed tube'
_diffrn_radiation_type MoK\a
_diffrn_radiation_wavelength 0.71073
_diffrn_reflns_av_R_equivalents 0.0235
_diffrn_reflns_av_sigmaI/netI 0.0252
_diffrn_reflns_limit_h_max 9
_diffrn_reflns_limit_h_min -10
_diffrn_reflns_limit_k_max 16
_diffrn_reflns_limit_k_min -11
_diffrn_reflns_limit_l_max 10
_diffrn_reflns_limit_l_min -9
_diffrn_reflns_number 5082
_diffrn_reflns_theta_full 25.00
_diffrn_reflns_theta_max 25.00
_diffrn_reflns_theta_min 2.34
_exptl_absorpt_coefficient_mu 0.090
_exptl_absorpt_correction_T_max 0.965
_exptl_absorpt_correction_T_min 0.236
_exptl_absorpt_correction_type multi-scan
_exptl_absorpt_process_details '(SADABS; Sheldrick, 2003)'
_exptl_crystal_colour colourless
_exptl_crystal_density_diffrn 1.246
_exptl_crystal_density_method 'not measured'
_exptl_crystal_description block
_exptl_crystal_F_000 416
_exptl_crystal_size_max 0.50
_exptl_crystal_size_mid 0.43
_exptl_crystal_size_min 0.40
_refine_diff_density_max 0.161
_refine_diff_density_min -0.181
_refine_ls_extinction_coef 0.0080(18)
_refine_ls_extinction_expression Fc^*^=kFc[1+0.001xFc^2^\l^3^/sin(2\q)]^-1/4^
_refine_ls_extinction_method 'SHELXTL (Sheldrick, 2008)'
_refine_ls_goodness_of_fit_ref 1.039
_refine_ls_hydrogen_treatment constr
_refine_ls_matrix_type full
_refine_ls_number_parameters 131
_refine_ls_number_reflns 1827
_refine_ls_number_restraints 0
_refine_ls_restrained_S_all 1.039
_refine_ls_R_factor_all 0.0655
_refine_ls_R_factor_gt 0.0412
_refine_ls_shift/su_max 0.000
_refine_ls_shift/su_mean 0.000
_refine_ls_structure_factor_coef Fsqd
_refine_ls_weighting_details 'calc w=1/[\s^2^(Fo^2^)+(0.0535P)^2^+0.2478P] where P=(Fo^2^+2Fc^2^)/3'
_refine_ls_weighting_scheme calc
_refine_ls_wR_factor_gt 0.1001
_refine_ls_wR_factor_ref 0.1222
_reflns_number_gt 1265
_reflns_number_total 1827
_reflns_threshold_expression I>2\s(I)
_cod_data_source_file nr2005.cif
_cod_data_source_block I
_cod_original_sg_symbol_H-M 'P 21/c'
_cod_database_code 2232013
_cod_database_fobs_code 2232013

loop_
_symmetry_equiv_pos_as_xyz
'x, y, z'
'-x, y+1/2, -z+1/2'
'-x, -y, -z'
'x, -y-1/2, z-1/2'

loop_
_atom_site_type_symbol
_atom_site_label
_atom_site_fract_x
_atom_site_fract_y
_atom_site_fract_z
_atom_site_U_iso_or_equiv
_atom_site_adp_type
_atom_site_calc_flag
_atom_site_refinement_flags
_atom_site_occupancy
_atom_site_symmetry_multiplicity
O O1 0.6568(2) 0.70399(12) 0.1437(3) 0.1020(7) Uani d . 1 1
O O2 0.21582(15) 0.66963(10) 0.42215(18) 0.0649(4) Uani d . 1 1
O O3 0.16048(14) 0.48733(10) 0.42736(17) 0.0602(4) Uani d . 1 1
C C1 0.9079(2) 0.60873(18) 0.0925(3) 0.0775(7) Uani d . 1 1
H H1A 0.9509 0.6544 0.1740 0.116 Uiso calc R 1 1
H H1B 0.8682 0.6422 -0.0058 0.116 Uiso calc R 1 1
H H1C 0.9859 0.5642 0.0773 0.116 Uiso calc R 1 1
C C2 0.7796(2) 0.55404(15) 0.1427(3) 0.0578(5) Uani d . 1 1
H H2A 0.7366 0.5081 0.0597 0.069 Uiso calc R 1 1
H H2B 0.8214 0.5179 0.2392 0.069 Uiso calc R 1 1
C C3 0.6546(2) 0.61841(15) 0.1727(3) 0.0560(5) Uani d . 1 1
C C4 0.52728(19) 0.57857(13) 0.2399(2) 0.0463(5) Uani d . 1 1
C C5 0.4315(2) 0.64333(13) 0.2967(2) 0.0497(5) Uani d . 1 1
H H5 0.4492 0.7093 0.2916 0.060 Uiso calc R 1 1
C C6 0.31209(19) 0.61142(13) 0.3597(2) 0.0478(5) Uani d . 1 1
C C7 0.28263(19) 0.51162(14) 0.3649(2) 0.0478(5) Uani d . 1 1
C C8 0.3772(2) 0.44743(13) 0.3093(2) 0.0511(5) Uani d . 1 1
H H8 0.3589 0.3815 0.3125 0.061 Uiso calc R 1 1
C C9 0.4994(2) 0.48095(13) 0.2487(2) 0.0509(5) Uani d . 1 1
H H9 0.5636 0.4370 0.2134 0.061 Uiso calc R 1 1
C C10 0.2320(3) 0.77064(14) 0.4052(3) 0.0708(7) Uani d . 1 1
H H10A 0.2190 0.7864 0.2940 0.106 Uiso calc R 1 1
H H10B 0.3322 0.7903 0.4614 0.106 Uiso calc R 1 1
H H10C 0.1557 0.8036 0.4487 0.106 Uiso calc R 1 1
C C11 0.1190(3) 0.38787(15) 0.4241(3) 0.0670(6) Uani d . 1 1
H H11A 0.2027 0.3511 0.4847 0.101 Uiso calc R 1 1
H H11B 0.0958 0.3654 0.3155 0.101 Uiso calc R 1 1
H H11C 0.0305 0.3801 0.4697 0.101 Uiso calc R 1 1

loop_
_atom_site_aniso_label
_atom_site_aniso_U_11
_atom_site_aniso_U_22
_atom_site_aniso_U_33
_atom_site_aniso_U_12
_atom_site_aniso_U_13
_atom_site_aniso_U_23
O1 0.0941(13) 0.0551(10) 0.182(2) 0.0115(8) 0.0862(13) 0.0284(11)
O2 0.0603(8) 0.0511(8) 0.0924(11) 0.0016(7) 0.0363(8) -0.0055(7)
O3 0.0537(8) 0.0536(8) 0.0801(10) -0.0069(6) 0.0291(7) 0.0014(7)
C1 0.0584(13) 0.0816(16) 0.1011(19) -0.0035(12) 0.0364(13) -0.0103(14)
C2 0.0530(11) 0.0600(12) 0.0648(13) 0.0022(9) 0.0220(10) -0.0019(10)
C3 0.0530(11) 0.0478(12) 0.0714(14) 0.0016(9) 0.0226(10) 0.0058(10)
C4 0.0426(10) 0.0462(10) 0.0516(11) 0.0049(8) 0.0134(8) 0.0046(9)
C5 0.0467(10) 0.0423(10) 0.0612(12) 0.0010(8) 0.0144(9) 0.0043(9)
C6 0.0421(10) 0.0477(11) 0.0547(12) 0.0044(8) 0.0127(8) -0.0013(9)
C7 0.0425(10) 0.0509(11) 0.0511(11) -0.0024(8) 0.0126(8) 0.0016(9)
C8 0.0524(11) 0.0408(10) 0.0608(12) -0.0021(9) 0.0135(9) 0.0021(9)
C9 0.0490(10) 0.0446(11) 0.0617(12) 0.0059(8) 0.0175(9) 0.0000(9)
C10 0.0690(14) 0.0526(13) 0.0963(18) 0.0069(10) 0.0303(13) -0.0095(11)
C11 0.0650(13) 0.0597(13) 0.0828(16) -0.0167(11) 0.0300(11) -0.0014(12)

loop_
_atom_type_symbol
_atom_type_description
_atom_type_scat_dispersion_real
_atom_type_scat_dispersion_imag
_atom_type_scat_source
C C 0.0033 0.0016 'International Tables Vol C Tables 4.2.6.8 and 6.1.1.4'
H H 0.0000 0.0000 'International Tables Vol C Tables 4.2.6.8 and 6.1.1.4'
O O 0.0106 0.0060 'International Tables Vol C Tables 4.2.6.8 and 6.1.1.4'

loop_
_geom_angle_atom_site_label_1
_geom_angle_atom_site_label_2
_geom_angle_atom_site_label_3
_geom_angle
C6 O2 C10 117.08(15)
C7 O3 C11 117.36(15)
C2 C1 H1A 109.5
C2 C1 H1B 109.5
H1A C1 H1B 109.5
C2 C1 H1C 109.5
H1A C1 H1C 109.5
H1B C1 H1C 109.5
C3 C2 C1 112.94(18)
C3 C2 H2A 109.0
C1 C2 H2A 109.0
C3 C2 H2B 109.0
C1 C2 H2B 109.0
H2A C2 H2B 107.8
O1 C3 C4 119.34(18)
O1 C3 C2 120.19(18)
C4 C3 C2 120.46(17)
C9 C4 C5 118.62(16)
C9 C4 C3 123.16(16)
C5 C4 C3 118.22(16)
C6 C5 C4 121.16(17)
C6 C5 H5 119.4
C4 C5 H5 119.4
C5 C6 O2 124.90(17)
C5 C6 C7 119.73(16)
O2 C6 C7 115.37(16)
O3 C7 C8 125.45(17)
O3 C7 C6 115.27(16)
C8 C7 C6 119.27(16)
C7 C8 C9 120.20(17)
C7 C8 H8 119.9
C9 C8 H8 119.9
C4 C9 C8 121.00(17)
C4 C9 H9 119.5
C8 C9 H9 119.5
O2 C10 H10A 109.5
O2 C10 H10B 109.5
H10A C10 H10B 109.5
O2 C10 H10C 109.5
H10A C10 H10C 109.5
H10B C10 H10C 109.5
O3 C11 H11A 109.5
O3 C11 H11B 109.5
H11A C11 H11B 109.5
O3 C11 H11C 109.5
H11A C11 H11C 109.5
H11B C11 H11C 109.5

loop_
_geom_bond_atom_site_label_1
_geom_bond_atom_site_label_2
_geom_bond_distance
O1 C3 1.213(2)
O2 C6 1.369(2)
O2 C10 1.418(2)
O3 C7 1.357(2)
O3 C11 1.426(2)
C1 C2 1.511(3)
C1 H1A 0.9600
C1 H1B 0.9600
C1 H1C 0.9600
C2 C3 1.494(3)
C2 H2A 0.9700
C2 H2B 0.9700
C3 C4 1.487(3)
C4 C9 1.381(2)
C4 C5 1.398(2)
C5 C6 1.368(2)
C5 H5 0.9300
C6 C7 1.410(3)
C7 C8 1.381(3)
C8 C9 1.385(3)
C8 H8 0.9300
C9 H9 0.9300
C10 H10A 0.9600
C10 H10B 0.9600
C10 H10C 0.9600
C11 H11A 0.9600
C11 H11B 0.9600
C11 H11C 0.9600

loop_
_geom_hbond_atom_site_label_D
_geom_hbond_atom_site_label_H
_geom_hbond_atom_site_label_A
_geom_hbond_site_symmetry_A
_geom_hbond_distance_DH
_geom_hbond_distance_HA
_geom_hbond_distance_DA
_geom_hbond_angle_DHA
C11 H11C O2 3_566 0.96 2.66 3.607(2) 170.9
C8 H8 O1 2_645 0.93 2.50 3.419(3) 171.4

loop_
_geom_torsion_atom_site_label_1
_geom_torsion_atom_site_label_2
_geom_torsion_atom_site_label_3
_geom_torsion_atom_site_label_4
_geom_torsion
C1 C2 C3 O1 6.0(3)
C1 C2 C3 C4 -173.37(19)
O1 C3 C4 C9 167.5(2)
C2 C3 C4 C9 -13.1(3)
O1 C3 C4 C5 -12.5(3)
C2 C3 C4 C5 166.88(18)
C9 C4 C5 C6 -0.1(3)
C3 C4 C5 C6 179.88(18)
C4 C5 C6 O2 177.98(17)
C4 C5 C6 C7 -1.3(3)
C10 O2 C6 C5 6.7(3)
C10 O2 C6 C7 -174.01(17)
C11 O3 C7 C8 -5.2(3)
C11 O3 C7 C6 175.36(16)
C5 C6 C7 O3 -179.08(15)
O2 C6 C7 O3 1.6(2)
C5 C6 C7 C8 1.4(3)
O2 C6 C7 C8 -177.89(16)
O3 C7 C8 C9 -179.64(17)
C6 C7 C8 C9 -0.2(3)
C5 C4 C9 C8 1.4(3)
C3 C4 C9 C8 -178.62(18)
C7 C8 C9 C4 -1.2(3)

loop_
_cod_related_entry_id
_cod_related_entry_database
_cod_related_entry_code
1 ChemSpider 15006
